data_1515467
loop_
_publ_author_name
'Zhao, Zujin'
'Lu, Ping'
'Lam, Jacky W. Y.'
'Wang, Zhiming'
'Chan, Carrie Y. K.'
'Sung, Herman H. Y.'
'Williams, Ian D.'
'Ma, Yuguang'
'Tang, Ben Zhong'

_publ_section_title
;
 Molecular anchors in the solid state: Restriction of intramolecular
 rotation boosts emission efficiency of luminogen aggregates to unity
;
_journal_issue 4
_journal_name_full 'Chemical Science'
_journal_page_first 672
_journal_paper_doi 10.1039/c0sc00521e
_journal_volume 2
_journal_year 2011
_chemical_formula_sum 'C36 H26'
_chemical_formula_weight 458.57
_chemical_name_systematic
;
?
;
_space_group_IT_number 14
_symmetry_cell_setting monoclinic
_symmetry_space_group_name_Hall '-P 2yn'
_symmetry_space_group_name_H-M 'P 1 21/n 1'
_atom_sites_solution_hydrogens geom
_atom_sites_solution_primary direct
_atom_sites_solution_secondary difmap
_audit_creation_method SHELXL-97
_cell_angle_alpha 90.00
_cell_angle_beta 101.303(10)
_cell_angle_gamma 90.00
_cell_formula_units_Z 8
_cell_length_a 9.1633(8)
_cell_length_b 28.882(3)
_cell_length_c 19.778(2)
_cell_measurement_reflns_used 1020
_cell_measurement_temperature 173(2)
_cell_measurement_theta_max 71.51
_cell_measurement_theta_min 2.76
_cell_volume 5132.8(9)
_computing_structure_refinement 'SHELXL-97 (Sheldrick, 1997)'
_computing_structure_solution 'SHELXS-97 (Sheldrick, 1990)'
_diffrn_ambient_temperature 173(2)
_diffrn_measured_fraction_theta_full 0.888
_diffrn_measured_fraction_theta_max 0.887
_diffrn_radiation_monochromator graphite
_diffrn_radiation_source 'fine-focus sealed tube'
_diffrn_radiation_type CuK\a
_diffrn_radiation_wavelength 1.54178
_diffrn_reflns_av_R_equivalents 0.0621
_diffrn_reflns_av_sigmaI/netI 0.1561
_diffrn_reflns_limit_h_max 10
_diffrn_reflns_limit_h_min -8
_diffrn_reflns_limit_k_max 34
_diffrn_reflns_limit_k_min -18
_diffrn_reflns_limit_l_max 23
_diffrn_reflns_limit_l_min -23
_diffrn_reflns_number 12975
_diffrn_reflns_theta_full 66.50
_diffrn_reflns_theta_max 67.50
_diffrn_reflns_theta_min 3.82
_exptl_absorpt_coefficient_mu 0.507
_exptl_absorpt_correction_T_max 1.00
_exptl_absorpt_correction_T_min 0.55
_exptl_absorpt_correction_type multi-scan
_exptl_absorpt_process_details SADABs
_exptl_crystal_colour colorless
_exptl_crystal_density_diffrn 1.187
_exptl_crystal_density_method 'not measured'
_exptl_crystal_description bar
_exptl_crystal_F_000 1936
_exptl_crystal_size_max 0.25
_exptl_crystal_size_mid 0.12
_exptl_crystal_size_min 0.10
_refine_diff_density_max 0.278
_refine_diff_density_min -0.204
_refine_diff_density_rms 0.047
_refine_ls_extinction_method none
_refine_ls_goodness_of_fit_ref 1.017
_refine_ls_hydrogen_treatment constr
_refine_ls_matrix_type full
_refine_ls_number_parameters 625
_refine_ls_number_reflns 8184
_refine_ls_number_restraints 120
_refine_ls_restrained_S_all 1.028
_refine_ls_R_factor_all 0.1884
_refine_ls_R_factor_gt 0.0752
_refine_ls_shift/su_max 0.000
_refine_ls_shift/su_mean 0.000
_refine_ls_structure_factor_coef Fsqd
_refine_ls_weighting_details
; calc
[0.00000+1.00000exp(2.00(sin\q/\l)^2^)]/
[\s^2^(Fo^2^)+0.0000+0.0000*P+(0.0450P)^2^+0.0000sin\q/\l]
where P = 0.33333Fo^2^ + 0.66667Fc^2^
;
_refine_ls_weighting_scheme calc
_refine_ls_wR_factor_gt 0.1445
_refine_ls_wR_factor_ref 0.1753
_reflns_number_gt 2667
_reflns_number_total 8184
_reflns_threshold_expression >2sigma(I)
_cod_data_source_file c0sc00521e.txt
_cod_data_source_block zhao33cult
_cod_depositor_comments
;
The following automatic conversions were performed:

'_symmetry_cell_setting' value 'Monoclinic' changed to 'monoclinic'
according to
/usr/data/users/saulius/automatic-downloads/retrospective/RSC/lib/dictionaries/cif_core.dic
dictionary named 'cif_core.dic' version 2.4.2 from 2011-04-26.

Automatic conversion script
Id: cif_fix_values 2281 2013-09-26 08:29:07Z andrius 
;
_cod_original_cell_volume 5133.0(9)
_cod_original_sg_symbol_H-M P2(1)/n
_cod_database_code 1515467

loop_
_symmetry_equiv_pos_as_xyz
'x, y, z'
'-x+1/2, y+1/2, -z+1/2'
'-x, -y, -z'
'x-1/2, -y-1/2, z-1/2'

loop_
_atom_site_label
_atom_site_type_symbol
_atom_site_fract_x
_atom_site_fract_y
_atom_site_fract_z
_atom_site_U_iso_or_equiv
_atom_site_adp_type
_atom_site_occupancy
_atom_site_symmetry_multiplicity
_atom_site_calc_flag
_atom_site_refinement_flags
_atom_site_disorder_assembly
_atom_site_disorder_group
C1 C 0.3198(5) 0.51060(15) 0.2733(2) 0.0546(12) Uani 1 1 d . . .
C2 C 0.4430(5) 0.50414(15) 0.3268(2) 0.0577(12) Uani 1 1 d . . .
H2A H 0.5270 0.5239 0.3296 0.069 Uiso 1 1 calc R . .
C3 C 0.4454(5) 0.46989(14) 0.3754(2) 0.0587(12) Uani 1 1 d . . .
H3A H 0.5314 0.4661 0.4106 0.070 Uiso 1 1 calc R . .
C4 C 0.3245(5) 0.44073(15) 0.3738(2) 0.0566(12) Uani 1 1 d . . .
C5 C 0.1988(5) 0.44756(16) 0.3208(2) 0.0684(14) Uani 1 1 d . . .
H5A H 0.1132 0.4287 0.3189 0.082 Uiso 1 1 calc R . .
C6 C 0.1992(5) 0.48139(16) 0.2717(2) 0.0640(13) Uani 1 1 d . . .
H6A H 0.1144 0.4848 0.2358 0.077 Uiso 1 1 calc R . .
C10 C 0.3192(5) 0.54693(14) 0.2200(2) 0.0488(11) Uani 1 1 d . . .
C11 C 0.3536(5) 0.59457(15) 0.2472(2) 0.0540(11) Uani 1 1 d . . .
C12 C 0.4687(5) 0.62050(14) 0.2303(3) 0.0623(13) Uani 1 1 d . . .
H12A H 0.5304 0.6071 0.2022 0.075 Uiso 1 1 calc R . .
C13 C 0.4953(5) 0.66507(16) 0.2531(3) 0.0726(15) Uani 1 1 d . . .
H13A H 0.5744 0.6821 0.2404 0.087 Uiso 1 1 calc R . .
C14 C 0.4091(6) 0.68528(17) 0.2940(3) 0.0728(15) Uani 1 1 d . . .
H14A H 0.4277 0.7162 0.3095 0.087 Uiso 1 1 calc R . .
C15 C 0.2947(6) 0.66024(18) 0.3125(3) 0.0762(16) Uani 1 1 d . . .
H15A H 0.2343 0.6741 0.3409 0.091 Uiso 1 1 calc R . .
C16 C 0.2677(5) 0.61554(17) 0.2904(2) 0.0674(13) Uani 1 1 d . . .
H16A H 0.1900 0.5985 0.3044 0.081 Uiso 1 1 calc R . .
C20 C 0.2858(4) 0.53864(14) 0.1515(2) 0.0470(10) Uani 1 1 d . . .
C21 C 0.2708(5) 0.57585(14) 0.0988(2) 0.0509(11) Uani 1 1 d . . .
C22 C 0.1721(5) 0.61223(15) 0.0993(2) 0.0654(13) Uani 1 1 d . . .
H22A H 0.1134 0.6133 0.1339 0.079 Uiso 1 1 calc R . .
C23 C 0.1580(6) 0.64684(17) 0.0506(3) 0.0833(17) Uani 1 1 d . . .
H23A H 0.0915 0.6719 0.0521 0.100 Uiso 1 1 calc R . .
C24 C 0.2403(8) 0.6449(2) -0.0002(3) 0.101(2) Uani 1 1 d . . .
H24A H 0.2306 0.6687 -0.0339 0.121 Uiso 1 1 calc R . .
C25 C 0.3374(7) 0.6086(2) -0.0028(3) 0.0877(18) Uani 1 1 d . . .
H25A H 0.3947 0.6074 -0.0380 0.105 Uiso 1 1 calc R . .
C26 C 0.3501(6) 0.57371(17) 0.0466(2) 0.0708(14) Uani 1 1 d . . .
H26A H 0.4142 0.5482 0.0442 0.085 Uiso 1 1 calc R . .
C31 C 0.2572(5) 0.49119(13) 0.1237(2) 0.0486(10) Uani 1 1 d . . .
C32 C 0.3618(5) 0.45561(15) 0.1371(2) 0.0623(12) Uani 1 1 d . . .
H32A H 0.4565 0.4615 0.1651 0.075 Uiso 1 1 calc R . .
C33 C 0.3293(6) 0.41167(15) 0.1099(3) 0.0699(14) Uani 1 1 d . . .
H33A H 0.4020 0.3879 0.1192 0.084 Uiso 1 1 calc R . .
C34 C 0.1899(6) 0.40236(17) 0.0690(3) 0.0769(15) Uani 1 1 d . . .
H34A H 0.1669 0.3721 0.0510 0.092 Uiso 1 1 calc R . .
C35 C 0.0870(6) 0.43706(15) 0.0550(3) 0.0730(15) Uani 1 1 d . . .
H35A H -0.0079 0.4311 0.0271 0.088 Uiso 1 1 calc R . .
C36 C 0.1214(5) 0.48056(14) 0.0814(2) 0.0603(12) Uani 1 1 d . . .
H36A H 0.0494 0.5044 0.0703 0.072 Uiso 1 1 calc R . .
C41 C 0.3252(5) 0.40412(16) 0.4263(2) 0.0593(12) Uani 1 1 d D . .
C42 C 0.2930(4) 0.35666(16) 0.4101(2) 0.0623(13) Uani 1 1 d D . .
C43 C 0.2615(5) 0.33962(18) 0.3409(3) 0.0736(15) Uani 1 1 d D . .
H43A H 0.2618 0.3605 0.3039 0.088 Uiso 1 1 calc R . .
C44 C 0.2311(5) 0.29402(18) 0.3270(3) 0.0780(15) Uani 1 1 d D . .
H44A H 0.2124 0.2839 0.2804 0.094 Uiso 1 1 calc R . .
C45 C 0.2268(6) 0.2617(2) 0.3792(3) 0.0847(17) Uani 1 1 d D . .
H45A H 0.2025 0.2302 0.3691 0.102 Uiso 1 1 calc R . .
C46 C 0.2596(6) 0.27799(19) 0.4470(3) 0.0852(17) Uani 1 1 d D . .
H46A H 0.2588 0.2567 0.4836 0.102 Uiso 1 1 calc R . .
C47 C 0.2937(5) 0.32428(16) 0.4630(3) 0.0620(13) Uani 1 1 d D . .
C48 C 0.3293(6) 0.33832(19) 0.5322(3) 0.0786(16) Uani 1 1 d D . .
H48A H 0.3297 0.3163 0.5679 0.094 Uiso 1 1 calc R . .
C49 C 0.3640(5) 0.38448(18) 0.5490(3) 0.0742(14) Uani 1 1 d D . .
H49A H 0.3903 0.3938 0.5959 0.089 Uiso 1 1 calc R . .
C50 C 0.3595(5) 0.41694(18) 0.4958(2) 0.0672(14) Uani 1 1 d D . .
H50A H 0.3805 0.4485 0.5073 0.081 Uiso 1 1 calc R . .
C1A C 0.2546(9) 0.7586(3) 0.6142(4) 0.056(2) Uiso 0.60 1 d PD A 1
C2A C 0.1476(14) 0.7915(3) 0.5866(6) 0.070(4) Uiso 0.60 1 d PD A 1
H2AA H 0.0581 0.7804 0.5586 0.084 Uiso 0.60 1 calc PR A 1
C3A C 0.1609(10) 0.8399(3) 0.5968(4) 0.064(2) Uiso 0.60 1 d PD A 1
H3AA H 0.0857 0.8604 0.5744 0.077 Uiso 0.60 1 calc PR A 1
C4A C 0.2881(9) 0.8567(3) 0.6409(4) 0.062(2) Uiso 0.60 1 d PD A 1
C5A C 0.3984(11) 0.8251(3) 0.6692(5) 0.067(2) Uiso 0.60 1 d PD A 1
H5AA H 0.4863 0.8363 0.6984 0.080 Uiso 0.60 1 calc PR A 1
C6A C 0.3839(11) 0.7777(3) 0.6560(6) 0.067(3) Uiso 0.60 1 d PD A 1
H6AA H 0.4631 0.7576 0.6756 0.080 Uiso 0.60 1 calc PR A 1
C1B C 0.2600(13) 0.7636(4) 0.5918(6) 0.053(3) Uiso 0.40 1 d PD A 2
C2B C 0.1548(17) 0.7991(4) 0.5792(7) 0.046(4) Uiso 0.40 1 d PD A 2
H2BA H 0.0682 0.7981 0.5438 0.055 Uiso 0.40 1 calc PR A 2
C3B C 0.1913(13) 0.8364(4) 0.6244(5) 0.053(3) Uiso 0.40 1 d PD A 2
H3BA H 0.1187 0.8603 0.6208 0.063 Uiso 0.40 1 calc PR A 2
C4B C 0.3231(11) 0.8434(3) 0.6752(5) 0.042(2) Uiso 0.40 1 d PD A 2
C5B C 0.4202(15) 0.8067(4) 0.6836(7) 0.064(4) Uiso 0.40 1 d PD A 2
H5BA H 0.5089 0.8083 0.7177 0.076 Uiso 0.40 1 calc PR A 2
C6B C 0.3905(17) 0.7670(5) 0.6427(8) 0.072(5) Uiso 0.40 1 d PD A 2
H6BA H 0.4593 0.7420 0.6493 0.086 Uiso 0.40 1 calc PR A 2
C10A C 0.2377(7) 0.7096(2) 0.5994(3) 0.0339(14) Uiso 0.60 1 d P A 1
C20A C 0.2007(7) 0.6910(2) 0.5318(3) 0.0362(15) Uiso 0.60 1 d P A 1
C10B C 0.2189(15) 0.7186(5) 0.5470(8) 0.074(4) Uiso 0.40 1 d P A 2
C20B C 0.2208(15) 0.6797(4) 0.5735(7) 0.069(3) Uiso 0.40 1 d P A 2
C11A C 0.2554(6) 0.67798(18) 0.6584(3) 0.0683(14) Uani 1 1 d . . .
C12A C 0.1790(6) 0.6913(2) 0.7070(3) 0.0902(19) Uani 1 1 d . A .
H12B H 0.1120 0.7166 0.6980 0.108 Uiso 1 1 calc R . .
C13A C 0.1973(9) 0.6679(3) 0.7711(4) 0.134(3) Uani 1 1 d . . .
H13B H 0.1396 0.6754 0.8046 0.160 Uiso 1 1 calc R A .
C14A C 0.3061(10) 0.6331(4) 0.7818(4) 0.144(4) Uani 1 1 d . A .
H14B H 0.3258 0.6173 0.8248 0.172 Uiso 1 1 calc R . .
C15A C 0.3791(8) 0.6221(2) 0.7359(4) 0.113(3) Uani 1 1 d . . .
H15B H 0.4514 0.5982 0.7457 0.136 Uiso 1 1 calc R A .
C16A C 0.3580(6) 0.64293(17) 0.6736(3) 0.0751(15) Uani 1 1 d . A .
H16B H 0.4140 0.6334 0.6404 0.090 Uiso 1 1 calc R . .
C21A C 0.188(2) 0.7211(7) 0.4716(10) 0.092(8) Uiso 0.60 1 d P A 1
C22A C 0.3072(10) 0.7486(3) 0.4586(4) 0.055(2) Uiso 0.60 1 d P A 1
H22B H 0.4005 0.7472 0.4896 0.066 Uiso 0.60 1 calc PR A 1
C23A C 0.2914(13) 0.7771(3) 0.4028(6) 0.088(4) Uiso 0.60 1 d P A 1
H23B H 0.3706 0.7958 0.3936 0.105 Uiso 0.60 1 calc PR A 1
C27B C 0.1441(16) 0.7769(3) 0.3580(6) 0.072(3) Uiso 0.60 1 d P A 1
H27A H 0.1290 0.7975 0.3199 0.086 Uiso 0.60 1 calc PR A 1
C25A C 0.0324(13) 0.7513(3) 0.3655(6) 0.073(3) Uiso 0.60 1 d P A 1
H25B H -0.0581 0.7507 0.3325 0.088 Uiso 0.60 1 calc PR A 1
C26A C 0.0544(15) 0.7240(4) 0.4272(6) 0.070(4) Uiso 0.60 1 d P A 1
H26B H -0.0276 0.7071 0.4375 0.084 Uiso 0.60 1 calc PR A 1
C21B C 0.172(2) 0.7253(6) 0.4682(8) 0.029(4) Uiso 0.40 1 d P A 2
C22B C 0.2378(17) 0.7583(4) 0.4411(7) 0.067(4) Uiso 0.40 1 d P A 2
H22C H 0.3194 0.7711 0.4727 0.081 Uiso 0.40 1 calc PR A 2
C23B C 0.217(2) 0.7788(4) 0.3777(8) 0.056(4) Uiso 0.40 1 d P A 2
H23C H 0.2867 0.7975 0.3606 0.067 Uiso 0.40 1 calc PR A 2
C24B C 0.0672(18) 0.7667(5) 0.3408(8) 0.074(4) Uiso 0.40 1 d P A 2
H24B H 0.0294 0.7820 0.2984 0.089 Uiso 0.40 1 calc PR A 2
C25B C -0.0234(17) 0.7338(5) 0.3645(7) 0.073(4) Uiso 0.40 1 d P A 2
H25C H -0.1182 0.7263 0.3376 0.087 Uiso 0.40 1 calc PR A 2
C26B C 0.0261(17) 0.7123(5) 0.4271(8) 0.052(4) Uiso 0.40 1 d P A 2
H26C H -0.0331 0.6895 0.4435 0.062 Uiso 0.40 1 calc PR A 2
C31A C 0.1812(5) 0.63952(15) 0.5239(2) 0.0591(12) Uani 1 1 d . . .
C32A C 0.0810(5) 0.61373(18) 0.5504(3) 0.0746(15) Uani 1 1 d . A .
H32B H 0.0223 0.6284 0.5788 0.089 Uiso 1 1 calc R . .
C33A C 0.0633(7) 0.5688(2) 0.5376(4) 0.097(2) Uani 1 1 d . . .
H33B H -0.0064 0.5515 0.5572 0.116 Uiso 1 1 calc R A .
C34A C 0.1456(7) 0.54737(18) 0.4962(4) 0.093(2) Uani 1 1 d . A .
H34B H 0.1341 0.5150 0.4882 0.111 Uiso 1 1 calc R . .
C35A C 0.2469(6) 0.57214(19) 0.4654(3) 0.0800(16) Uani 1 1 d . . .
H35B H 0.3022 0.5575 0.4356 0.096 Uiso 1 1 calc R A .
C36A C 0.2628(5) 0.61933(16) 0.4806(2) 0.0622(13) Uani 1 1 d . A .
H36B H 0.3303 0.6375 0.4610 0.075 Uiso 1 1 calc R . .
C41A C 0.2949(8) 0.9078(3) 0.6557(4) 0.067(2) Uiso 0.60 1 d PD A 1
C42A C 0.3237(7) 0.9230(3) 0.7234(5) 0.068(3) Uiso 0.60 1 d PD A 1
C43A C 0.3554(9) 0.8974(3) 0.7810(4) 0.073(3) Uiso 0.60 1 d PD A 1
H43B H 0.3619 0.8645 0.7802 0.088 Uiso 0.60 1 calc PR A 1
C44A C 0.3769(14) 0.9214(4) 0.8393(6) 0.079(4) Uiso 0.60 1 d PD A 1
H44B H 0.4089 0.9025 0.8787 0.095 Uiso 0.60 1 calc PR A 1
C45A C 0.3648(12) 0.9645(3) 0.8552(6) 0.108(4) Uiso 0.60 1 d PD A 1
H45B H 0.3735 0.9763 0.9007 0.130 Uiso 0.60 1 calc PR A 1
C46A C 0.3383(10) 0.9895(3) 0.7980(5) 0.087(3) Uiso 0.60 1 d PD A 1
H46B H 0.3343 1.0220 0.8052 0.104 Uiso 0.60 1 calc PR A 1
C47A C 0.3151(12) 0.9760(4) 0.7282(5) 0.064(3) Uiso 0.60 1 d PD A 1
C48A C 0.2850(12) 1.0062(4) 0.6755(6) 0.090(3) Uiso 0.60 1 d PD A 1
H48B H 0.2796 1.0388 0.6812 0.108 Uiso 0.60 1 calc PR A 1
C49A C 0.2636(14) 0.9850(3) 0.6145(6) 0.079(4) Uiso 0.60 1 d PD A 1
H49B H 0.2449 1.0047 0.5752 0.094 Uiso 0.60 1 calc PR A 1
C50A C 0.2653(11) 0.9379(3) 0.6010(5) 0.072(3) Uiso 0.60 1 d PD A 1
H50B H 0.2463 0.9267 0.5549 0.087 Uiso 0.60 1 calc PR A 1
C41B C 0.3437(10) 0.8843(3) 0.7181(5) 0.040(2) Uiso 0.40 1 d PD A 2
C42B C 0.3199(8) 0.9322(3) 0.6960(6) 0.040(2) Uiso 0.40 1 d PD A 2
C43B C 0.2893(14) 0.9422(5) 0.6255(7) 0.068(4) Uiso 0.40 1 d PD A 2
H43C H 0.2871 0.9164 0.5955 0.081 Uiso 0.40 1 calc PR A 2
C44B C 0.2611(18) 0.9862(4) 0.5926(8) 0.062(4) Uiso 0.40 1 d PD A 2
H44C H 0.2394 0.9912 0.5442 0.075 Uiso 0.40 1 calc PR A 2
C45B C 0.2707(16) 1.0214(5) 0.6439(7) 0.084(4) Uiso 0.40 1 d PD A 2
H45C H 0.2608 1.0528 0.6294 0.101 Uiso 0.40 1 calc PR A 2
C46B C 0.2951(15) 1.0114(5) 0.7174(7) 0.081(4) Uiso 0.40 1 d PD A 2
H46C H 0.2904 1.0361 0.7485 0.097 Uiso 0.40 1 calc PR A 2
C47B C 0.3262(15) 0.9649(4) 0.7450(7) 0.046(4) Uiso 0.40 1 d PD A 2
C48B C 0.3646(15) 0.9523(4) 0.8138(6) 0.071(4) Uiso 0.40 1 d PD A 2
H48C H 0.3792 0.9775 0.8453 0.085 Uiso 0.40 1 calc PR A 2
C49B C 0.3860(19) 0.9073(4) 0.8454(8) 0.071(5) Uiso 0.40 1 d PD A 2
H49C H 0.4012 0.9002 0.8931 0.085 Uiso 0.40 1 calc PR A 2
C50B C 0.3794(13) 0.8764(4) 0.7900(5) 0.053(3) Uiso 0.40 1 d PD A 2
H50C H 0.4025 0.8452 0.8030 0.063 Uiso 0.40 1 calc PR A 2

loop_
_atom_site_aniso_label
_atom_site_aniso_U_11
_atom_site_aniso_U_22
_atom_site_aniso_U_33
_atom_site_aniso_U_23
_atom_site_aniso_U_13
_atom_site_aniso_U_12
C1 0.053(3) 0.063(3) 0.047(2) 0.008(2) 0.009(2) 0.008(2)
C2 0.043(3) 0.070(3) 0.058(3) 0.007(2) 0.005(2) 0.005(2)
C3 0.045(3) 0.073(3) 0.053(3) 0.009(2) -0.004(2) 0.017(2)
C4 0.043(3) 0.070(3) 0.058(3) 0.016(2) 0.013(2) 0.008(2)
C5 0.041(3) 0.096(4) 0.068(3) 0.025(3) 0.011(3) 0.008(3)
C6 0.043(3) 0.093(4) 0.056(3) 0.025(3) 0.008(2) 0.007(3)
C10 0.034(3) 0.063(3) 0.050(2) 0.007(2) 0.008(2) 0.005(2)
C11 0.052(3) 0.061(3) 0.048(2) -0.005(2) 0.006(2) 0.009(2)
C12 0.051(3) 0.062(3) 0.076(3) -0.018(3) 0.017(3) -0.003(2)
C13 0.061(4) 0.075(3) 0.081(4) -0.018(3) 0.011(3) 0.000(3)
C14 0.092(5) 0.060(3) 0.062(3) -0.012(3) 0.003(3) 0.015(3)
C15 0.090(5) 0.082(4) 0.057(3) -0.006(3) 0.016(3) 0.036(3)
C16 0.060(4) 0.088(4) 0.056(3) 0.004(3) 0.016(3) 0.018(3)
C20 0.030(3) 0.066(3) 0.046(2) 0.001(2) 0.010(2) 0.0066(19)
C21 0.047(3) 0.057(3) 0.047(2) -0.002(2) 0.005(2) -0.009(2)
C22 0.057(3) 0.067(3) 0.067(3) 0.010(3) -0.002(3) 0.011(2)
C23 0.096(5) 0.063(3) 0.077(4) 0.005(3) -0.018(3) 0.000(3)
C24 0.119(6) 0.085(5) 0.087(4) 0.028(4) -0.011(4) -0.032(4)
C25 0.086(5) 0.102(4) 0.076(4) 0.010(3) 0.020(3) -0.030(4)
C26 0.076(4) 0.078(3) 0.061(3) 0.006(3) 0.018(3) -0.016(3)
C31 0.044(3) 0.054(3) 0.047(2) 0.004(2) 0.006(2) -0.004(2)
C32 0.048(3) 0.065(3) 0.070(3) 0.002(2) 0.001(2) 0.004(2)
C33 0.064(4) 0.057(3) 0.085(4) 0.008(3) 0.006(3) 0.015(2)
C34 0.085(5) 0.060(3) 0.076(4) -0.006(3) -0.005(3) -0.009(3)
C35 0.061(4) 0.063(3) 0.082(4) 0.007(3) -0.019(3) -0.007(3)
C36 0.041(3) 0.054(3) 0.078(3) 0.009(2) -0.009(2) -0.003(2)
C41 0.039(3) 0.084(3) 0.056(3) 0.000(3) 0.011(2) 0.004(2)
C42 0.048(3) 0.080(3) 0.060(3) 0.000(3) 0.014(2) 0.008(2)
C43 0.061(4) 0.086(4) 0.074(4) -0.007(3) 0.012(3) 0.005(3)
C44 0.053(4) 0.091(4) 0.087(4) -0.005(3) 0.007(3) -0.005(3)
C45 0.054(4) 0.103(4) 0.097(5) -0.020(4) 0.013(3) -0.007(3)
C46 0.061(4) 0.096(4) 0.099(5) 0.013(4) 0.017(3) 0.005(3)
C47 0.056(3) 0.068(3) 0.062(3) 0.011(3) 0.012(3) 0.003(2)
C48 0.063(4) 0.106(4) 0.065(3) 0.017(3) 0.007(3) 0.001(3)
C49 0.067(4) 0.095(4) 0.058(3) 0.009(3) 0.007(3) -0.005(3)
C50 0.059(3) 0.092(4) 0.053(3) 0.005(3) 0.016(2) 0.005(3)
C11A 0.061(4) 0.095(4) 0.050(3) 0.012(3) 0.015(3) 0.021(3)
C12A 0.082(5) 0.098(4) 0.102(5) 0.010(4) 0.044(4) 0.005(3)
C13A 0.111(7) 0.216(10) 0.086(5) -0.024(6) 0.051(5) -0.048(6)
C14A 0.104(7) 0.241(11) 0.076(5) 0.054(6) -0.010(5) -0.033(7)
C15A 0.092(6) 0.133(6) 0.103(6) 0.054(5) -0.011(4) 0.001(4)
C16A 0.056(4) 0.096(4) 0.067(3) 0.000(3) -0.005(3) 0.015(3)
C31A 0.059(3) 0.063(3) 0.055(3) -0.014(2) 0.012(2) -0.007(2)
C32A 0.055(4) 0.083(4) 0.084(4) 0.007(3) 0.009(3) -0.018(3)
C33A 0.066(4) 0.095(5) 0.128(6) 0.022(4) 0.013(4) -0.009(4)
C34A 0.068(4) 0.059(3) 0.135(6) -0.002(4) -0.019(4) -0.021(3)
C35A 0.071(4) 0.090(4) 0.071(3) -0.014(3) -0.008(3) 0.041(3)
C36A 0.052(3) 0.068(3) 0.068(3) 0.011(3) 0.014(3) 0.010(2)

loop_
_atom_type_symbol
_atom_type_description
_atom_type_scat_dispersion_real
_atom_type_scat_dispersion_imag
_atom_type_scat_source
C C 0.0181 0.0091 'International Tables Vol C Tables 4.2.6.8 and 6.1.1.4'
H H 0.0000 0.0000 'International Tables Vol C Tables 4.2.6.8 and 6.1.1.4'

loop_
_geom_angle_atom_site_label_1
_geom_angle_atom_site_label_2
_geom_angle_atom_site_label_3
_geom_angle
C6 C1 C2 117.2(4)
C6 C1 C10 121.5(4)
C2 C1 C10 121.3(4)
C3 C2 C1 121.6(4)
C2 C3 C4 121.2(4)
C3 C4 C5 117.6(4)
C3 C4 C41 121.6(4)
C5 C4 C41 120.8(4)
C6 C5 C4 120.5(5)
C5 C6 C1 121.9(5)
C20 C10 C1 123.7(4)
C20 C10 C11 121.1(4)
C1 C10 C11 115.2(4)
C12 C11 C16 117.2(4)
C12 C11 C10 121.9(4)
C16 C11 C10 120.9(4)
C13 C12 C11 121.5(4)
C14 C13 C12 120.7(5)
C13 C14 C15 119.4(5)
C16 C15 C14 120.5(5)
C15 C16 C11 120.8(5)
C10 C20 C31 121.6(4)
C10 C20 C21 123.2(4)
C31 C20 C21 115.2(4)
C26 C21 C22 118.7(4)
C26 C21 C20 120.3(4)
C22 C21 C20 120.9(4)
C23 C22 C21 121.1(5)
C24 C23 C22 119.6(6)
C23 C24 C25 120.6(6)
C24 C25 C26 119.2(6)
C21 C26 C25 120.7(5)
C36 C31 C32 116.8(4)
C36 C31 C20 120.0(4)
C32 C31 C20 123.2(4)
C33 C32 C31 120.9(4)
C32 C33 C34 120.2(5)
C35 C34 C33 119.5(5)
C34 C35 C36 119.7(5)
C35 C36 C31 122.9(4)
C50 C41 C42 118.2(5)
C50 C41 C4 118.0(4)
C42 C41 C4 123.8(4)
C47 C42 C41 120.1(5)
C47 C42 C43 117.1(5)
C41 C42 C43 122.8(5)
C44 C43 C42 121.4(5)
C43 C44 C45 122.0(6)
C46 C45 C44 116.9(6)
C47 C46 C45 122.4(6)
C46 C47 C42 120.1(5)
C46 C47 C48 119.8(5)
C42 C47 C48 120.1(5)
C49 C48 C47 120.4(5)
C48 C49 C50 119.2(5)
C41 C50 C49 121.9(5)
C2A C1A C6A 113.9(9)
C2A C1A C10A 123.1(8)
C6A C1A C10A 122.9(8)
C1A C2A C3A 125.6(11)
C4A C3A C2A 118.0(9)
C5A C4A C3A 118.3(8)
C5A C4A C41A 124.4(7)
C3A C4A C41A 117.3(7)
C4A C5A C6A 122.1(9)
C5A C6A C1A 122.0(9)
C2B C1B C6B 122.5(13)
C2B C1B C10B 115.1(11)
C6B C1B C10B 122.3(11)
C1B C2B C3B 112.4(13)
C2B C3B C4B 128.6(12)
C5B C4B C3B 114.5(10)
C5B C4B C41B 123.6(10)
C3B C4B C41B 121.7(9)
C4B C5B C6B 121.0(12)
C5B C6B C1B 120.8(13)
C20A C10A C1A 123.9(6)
C20A C10A C11A 118.8(6)
C1A C10A C11A 117.3(6)
C10A C20A C21A 120.5(10)
C10A C20A C31A 118.4(6)
C21A C20A C31A 121.1(9)
C20B C10B C21B 121.3(15)
C20B C10B C1B 121.9(15)
C21B C10B C1B 116.8(11)
C10B C20B C31A 116.1(14)
C10B C20B C11A 116.3(13)
C31A C20B C11A 127.5(9)
C12A C11A C16A 118.8(5)
C12A C11A C10A 113.4(5)
C16A C11A C10A 126.7(5)
C12A C11A C20B 133.9(7)
C16A C11A C20B 103.4(6)
C10A C11A C20B 36.9(5)
C11A C12A C13A 121.0(6)
C14A C13A C12A 115.6(6)
C15A C14A C13A 122.0(8)
C14A C15A C16A 122.6(8)
C15A C16A C11A 119.8(6)
C26A C21A C22A 118.5(16)
C26A C21A C20A 118.5(16)
C22A C21A C20A 122.9(16)
C23A C22A C21A 121.6(12)
C22A C23A C27B 115.3(10)
C25A C27B C23A 126.1(11)
C27B C25A C26A 115.4(12)
C21A C26A C25A 122.7(14)
C22B C21B C26B 113.8(16)
C22B C21B C10B 116.9(14)
C26B C21B C10B 124.4(13)
C21B C22B C23B 134.8(17)
C22B C23B C24B 107.7(13)
C25B C24B C23B 123.6(14)
C26B C25B C24B 119.5(14)
C25B C26B C21B 118.9(14)
C32A C31A C36A 119.9(5)
C32A C31A C20A 125.1(5)
C36A C31A C20A 114.7(5)
C32A C31A C20B 105.3(7)
C36A C31A C20B 129.6(7)
C20A C31A C20B 33.5(5)
C33A C32A C31A 121.8(6)
C32A C33A C34A 119.8(6)
C33A C34A C35A 121.3(5)
C36A C35A C34A 117.0(5)
C31A C36A C35A 120.2(5)
C50A C41A C42A 122.1(9)
C50A C41A C4A 118.3(8)
C42A C41A C4A 119.5(8)
C43A C42A C41A 127.9(9)
C43A C42A C47A 120.2(9)
C41A C42A C47A 111.9(8)
C44A C43A C42A 114.8(11)
C45A C44A C43A 135.2(13)
C44A C45A C46A 109.1(12)
C45A C46A C47A 130.8(10)
C48A C47A C46A 123.2(11)
C48A C47A C42A 127.1(9)
C46A C47A C42A 109.6(9)
C49A C48A C47A 112.0(10)
C48A C49A C50A 128.2(11)
C41A C50A C49A 118.5(10)
C50B C41B C4B 115.8(9)
C50B C41B C42B 116.7(9)
C4B C41B C42B 127.3(9)
C47B C42B C43B 123.0(11)
C47B C42B C41B 117.8(10)
C43B C42B C41B 119.2(11)
C42B C43B C44B 128.5(14)
C43B C44B C45B 109.2(13)
C44B C45B C46B 123.0(13)
C47B C46B C45B 122.6(13)
C42B C47B C48B 119.3(11)
C42B C47B C46B 113.5(11)
C48B C47B C46B 127.2(12)
C47B C48B C49B 130.6(12)
C50B C49B C48B 104.8(12)
C49B C50B C41B 130.2(11)

loop_
_geom_bond_atom_site_label_1
_geom_bond_atom_site_label_2
_geom_bond_distance
C1 C6 1.386(5)
C1 C2 1.400(6)
C1 C10 1.486(5)
C2 C3 1.377(5)
C3 C4 1.387(6)
C4 C5 1.412(6)
C4 C41 1.481(6)
C5 C6 1.378(5)
C10 C20 1.352(6)
C10 C11 1.489(5)
C11 C12 1.387(5)
C11 C16 1.407(5)
C12 C13 1.370(5)
C13 C14 1.367(6)
C14 C15 1.381(6)
C15 C16 1.370(6)
C20 C31 1.480(5)
C20 C21 1.484(5)
C21 C26 1.375(6)
C21 C22 1.388(5)
C22 C23 1.377(6)
C23 C24 1.370(7)
C24 C25 1.383(7)
C25 C26 1.393(6)
C31 C36 1.391(6)
C31 C32 1.394(5)
C32 C33 1.387(6)
C33 C34 1.398(6)
C34 C35 1.367(6)
C35 C36 1.373(5)
C41 C50 1.398(6)
C41 C42 1.426(6)
C42 C47 1.403(6)
C42 C43 1.428(6)
C43 C44 1.363(6)
C44 C45 1.398(6)
C45 C46 1.397(7)
C46 C47 1.395(6)
C47 C48 1.404(6)
C48 C49 1.395(6)
C49 C50 1.404(6)
C1A C2A 1.397(10)
C1A C6A 1.417(10)
C1A C10A 1.446(10)
C2A C3A 1.416(10)
C3A C4A 1.399(10)
C4A C5A 1.394(9)
C4A C41A 1.504(10)
C5A C6A 1.397(10)
C1B C2B 1.397(12)
C1B C6B 1.407(13)
C1B C10B 1.576(19)
C2B C3B 1.398(13)
C3B C4B 1.426(12)
C4B C5B 1.374(12)
C4B C41B 1.446(13)
C5B C6B 1.400(13)
C10A C20A 1.420(9)
C10A C11A 1.466(7)
C20A C21A 1.46(2)
C20A C31A 1.501(7)
C10B C20B 1.237(17)
C10B C21B 1.55(2)
C20B C31A 1.517(14)
C20B C11A 1.649(14)
C11A C12A 1.350(6)
C11A C16A 1.374(6)
C12A C13A 1.416(9)
C13A C14A 1.403(10)
C14A C15A 1.270(9)
C15A C16A 1.350(7)
C21A C26A 1.36(2)
C21A C22A 1.41(2)
C22A C23A 1.362(13)
C23A C27B 1.462(16)
C27B C25A 1.295(14)
C25A C26A 1.433(15)
C21B C22B 1.29(2)
C21B C26B 1.47(3)
C22B C23B 1.367(19)
C23B C24B 1.46(2)
C24B C25B 1.403(19)
C25B C26B 1.38(2)
C31A C32A 1.364(6)
C31A C36A 1.372(6)
C32A C33A 1.327(6)
C33A C34A 1.365(7)
C34A C35A 1.402(7)
C35A C36A 1.397(6)
C41A C50A 1.374(10)
C41A C42A 1.384(9)
C42A C43A 1.343(9)
C42A C47A 1.537(13)
C43A C44A 1.327(10)
C44A C45A 1.294(10)
C45A C46A 1.324(10)
C46A C47A 1.410(10)
C47A C48A 1.345(11)
C48A C49A 1.334(11)
C49A C50A 1.388(10)
C41B C50B 1.414(11)
C41B C42B 1.453(11)
C42B C47B 1.348(16)
C42B C43B 1.398(12)
C43B C44B 1.427(12)
C44B C45B 1.428(12)
C45B C46B 1.456(12)
C46B C47B 1.456(12)
C47B C48B 1.385(13)
C48B C49B 1.438(14)
C49B C50B 1.406(13)
